data_2241486
loop_
_publ_author_name
'Zhao, Zhiwei'
'Fan, Wenqiang'
'Zhang, Yixiang'
'Li, Ya'

_publ_section_title
;
 Crystal structure of methyl
 (2<i>R</i>,3<i>S</i>)-3-[(<i>tert</i>-butylsulfinyl)amino]-2-fluoro-3-phenylpropanoate
;
_journal_issue 12
_journal_name_full 'Acta Crystallographica Section E'
_journal_page_first o1055
_journal_page_last o1056
_journal_paper_doi 10.1107/S2056989015023580
_journal_volume 71
_journal_year 2015
_chemical_formula_iupac 'C14 H20 F N O3 S'
_chemical_formula_moiety 'C14 H20 F N O3 S'
_chemical_formula_sum 'C14 H20 F N O3 S'
_chemical_formula_weight 301.37
_chemical_name_systematic
;Methyl
(2<i>R</i>,3<i>S</i>)-3-[(<i>tert</i>-butylsulfinyl)amino]-2-fluoro-3-phenylpropanoate
;
_space_group_IT_number 19
_symmetry_cell_setting orthorhombic
_symmetry_space_group_name_Hall 'P 2ac 2ab'
_symmetry_space_group_name_H-M 'P 21 21 21'
_atom_sites_solution_hydrogens geom
_atom_sites_solution_primary direct
_atom_sites_solution_secondary difmap
_audit_creation_method SHELXL-97
_cell_angle_alpha 90.00
_cell_angle_beta 90.00
_cell_angle_gamma 90.00
_cell_formula_units_Z 4
_cell_length_a 9.1809(14)
_cell_length_b 9.2384(15)
_cell_length_c 18.577(3)
_cell_measurement_reflns_used 3418
_cell_measurement_temperature 296(2)
_cell_measurement_theta_max 25.50
_cell_measurement_theta_min 2.19
_cell_volume 1575.6(4)
_computing_cell_refinement
;
SAINT (Bruker, 2007)
;
_computing_data_collection
;
APEX2 (Bruker, 2007)
;
_computing_data_reduction
;
SAINT (Bruker, 2007)
;
_computing_molecular_graphics
;
SHELXTL (Sheldrick, 2008) and PLATON (Spek, 2009)
;
_computing_publication_material
;
SHELXTL (Sheldrick, 2008)
;
_computing_structure_refinement
;
SHELXL97 (Sheldrick, 2008)
;
_computing_structure_solution
;
SHELXS97 (Sheldrick, 2008)
;
_diffrn_ambient_temperature 296(2)
_diffrn_measured_fraction_theta_full 1.000
_diffrn_measured_fraction_theta_max 1.000
_diffrn_measurement_device_type 'Bruker APEXII CCD'
_diffrn_measurement_method '\f and \w scans'
_diffrn_radiation_monochromator graphite
_diffrn_radiation_source 'fine-focus sealed tube'
_diffrn_radiation_type MoK\a
_diffrn_radiation_wavelength 0.71073
_diffrn_reflns_av_R_equivalents 0.0220
_diffrn_reflns_av_sigmaI/netI 0.0233
_diffrn_reflns_limit_h_max 10
_diffrn_reflns_limit_h_min -7
_diffrn_reflns_limit_k_max 11
_diffrn_reflns_limit_k_min -11
_diffrn_reflns_limit_l_max 21
_diffrn_reflns_limit_l_min -22
_diffrn_reflns_number 8176
_diffrn_reflns_theta_full 25.04
_diffrn_reflns_theta_max 25.04
_diffrn_reflns_theta_min 2.19
_exptl_absorpt_coefficient_mu 0.222
_exptl_absorpt_correction_T_max 0.9846
_exptl_absorpt_correction_T_min 0.9717
_exptl_absorpt_correction_type multi-scan
_exptl_absorpt_process_details
;
(SADABS; Bruker, 2007)
;
_exptl_crystal_colour colorless
_exptl_crystal_density_diffrn 1.270
_exptl_crystal_density_method 'not measured'
_exptl_crystal_description block
_exptl_crystal_F_000 640
_exptl_crystal_size_max 0.13
_exptl_crystal_size_mid 0.11
_exptl_crystal_size_min 0.07
_refine_diff_density_max 0.271
_refine_diff_density_min -0.290
_refine_ls_abs_structure_details
;
Flack (1983), <b>???? Friedel pairs</b>
;
_refine_ls_abs_structure_Flack 0.05(8)
_refine_ls_extinction_coef 0.0117(16)
_refine_ls_extinction_expression Fc^*^=kFc[1+0.001xFc^2^\l^3^/sin(2\q)]^-1/4^
_refine_ls_extinction_method
;
SHELXL97 (Sheldrick, 2008)
;
_refine_ls_goodness_of_fit_ref 1.039
_refine_ls_hydrogen_treatment constr
_refine_ls_matrix_type full
_refine_ls_number_parameters 186
_refine_ls_number_reflns 2773
_refine_ls_number_restraints 0
_refine_ls_restrained_S_all 1.039
_refine_ls_R_factor_all 0.0363
_refine_ls_R_factor_gt 0.0325
_refine_ls_shift/su_max 0.000
_refine_ls_shift/su_mean 0.000
_refine_ls_structure_factor_coef Fsqd
_refine_ls_weighting_details 'calc w=1/[\s^2^(Fo^2^)+(0.0505P)^2^+0.1714P] where P=(Fo^2^+2Fc^2^)/3'
_refine_ls_weighting_scheme calc
_refine_ls_wR_factor_gt 0.0849
_refine_ls_wR_factor_ref 0.0878
_reflns_number_gt 2542
_reflns_number_total 2773
_reflns_threshold_expression I>2sigma(I)
_cod_data_source_file su5256sup1.cif
_cod_data_source_block I
_cod_original_cell_volume 1575.7(4)
_cod_database_code 2241486

loop_
_symmetry_equiv_pos_as_xyz
'x, y, z'
'-x+1/2, -y, z+1/2'
'-x, y+1/2, -z+1/2'
'x+1/2, -y+1/2, -z'

loop_
_atom_site_type_symbol
_atom_site_label
_atom_site_fract_x
_atom_site_fract_y
_atom_site_fract_z
_atom_site_U_iso_or_equiv
_atom_site_adp_type
_atom_site_calc_flag
_atom_site_refinement_flags
_atom_site_occupancy
_atom_site_symmetry_multiplicity
S S1 0.45246(5) 0.13512(6) 1.04644(3) 0.04566(16) Uani d . 1 1
C C1 0.4525(2) 0.0513(2) 0.86771(10) 0.0454(5) Uani d . 1 1
C C2 0.4258(3) 0.1407(3) 0.80959(13) 0.0645(7) Uani d . 1 1
H H2 0.3412 0.1960 0.8085 0.077 Uiso calc R 1 1
C C3 0.5233(3) 0.1489(4) 0.75313(14) 0.0799(8) Uani d . 1 1
H H3 0.5032 0.2089 0.7142 0.096 Uiso calc R 1 1
C C4 0.6486(3) 0.0701(4) 0.75394(14) 0.0790(9) Uani d . 1 1
H H4 0.7134 0.0755 0.7156 0.095 Uiso calc R 1 1
C C5 0.6780(3) -0.0166(3) 0.81134(15) 0.0763(8) Uani d . 1 1
H H5 0.7640 -0.0698 0.8124 0.092 Uiso calc R 1 1
C C6 0.5812(3) -0.0262(3) 0.86807(13) 0.0614(6) Uani d . 1 1
H H6 0.6029 -0.0855 0.9070 0.074 Uiso calc R 1 1
C C7 0.3370(2) 0.0338(2) 0.92539(10) 0.0412(4) Uani d . 1 1
H H7 0.2837 0.1254 0.9288 0.049 Uiso calc R 1 1
C C8 0.2285(2) -0.0833(2) 0.90203(11) 0.0485(5) Uani d . 1 1
H H8 0.1834 -0.0536 0.8566 0.058 Uiso calc R 1 1
C C9 0.1100(2) -0.1116(2) 0.95639(13) 0.0467(5) Uani d . 1 1
C C10 0.3929(3) 0.0729(3) 1.13521(12) 0.0606(6) Uani d . 1 1
C C11 0.4604(4) 0.1814(4) 1.18744(15) 0.0919(10) Uani d . 1 1
H H11A 0.4255 0.1626 1.2352 0.138 Uiso calc R 1 1
H H11B 0.4337 0.2778 1.1734 0.138 Uiso calc R 1 1
H H11C 0.5646 0.1720 1.1865 0.138 Uiso calc R 1 1
C C12 0.4469(5) -0.0790(3) 1.15008(15) 0.1004(11) Uani d . 1 1
H H12A 0.5481 -0.0858 1.1376 0.151 Uiso calc R 1 1
H H12B 0.3920 -0.1468 1.1218 0.151 Uiso calc R 1 1
H H12C 0.4347 -0.1008 1.2002 0.151 Uiso calc R 1 1
C C13 0.2279(3) 0.0833(4) 1.13551(16) 0.0914(10) Uani d . 1 1
H H13A 0.1880 0.0102 1.1045 0.137 Uiso calc R 1 1
H H13B 0.1989 0.1772 1.1186 0.137 Uiso calc R 1 1
H H13C 0.1924 0.0692 1.1836 0.137 Uiso calc R 1 1
C C14 -0.1016(3) -0.0130(4) 1.00859(19) 0.0961(11) Uani d . 1 1
H H14A -0.1445 -0.1076 1.0052 0.144 Uiso calc R 1 1
H H14B -0.1733 0.0589 0.9969 0.144 Uiso calc R 1 1
H H14C -0.0670 0.0026 1.0567 0.144 Uiso calc R 1 1
F F1 0.30213(17) -0.21153(14) 0.89103(8) 0.0696(4) Uani d . 1 1
N N1 0.38966(18) -0.00242(17) 0.99719(8) 0.0410(4) Uani d . 1 1
H H1 0.3884 -0.0897 1.0133 0.049 Uiso calc R 1 1
O O1 0.02014(16) -0.00250(18) 0.95826(11) 0.0748(5) Uani d . 1 1
O O2 0.10015(19) -0.21952(17) 0.99189(10) 0.0648(5) Uani d . 1 1
O O3 0.61290(18) 0.1341(2) 1.04867(11) 0.0792(5) Uani d . 1 1

loop_
_atom_site_aniso_label
_atom_site_aniso_U_11
_atom_site_aniso_U_22
_atom_site_aniso_U_33
_atom_site_aniso_U_12
_atom_site_aniso_U_13
_atom_site_aniso_U_23
S1 0.0395(3) 0.0456(3) 0.0519(3) -0.0028(2) 0.0025(2) -0.0062(2)
C1 0.0440(11) 0.0485(11) 0.0438(11) -0.0090(10) 0.0010(10) 0.0042(9)
C2 0.0517(14) 0.0817(17) 0.0600(14) -0.0088(13) -0.0025(11) 0.0254(13)
C3 0.0740(19) 0.111(2) 0.0545(14) -0.0187(18) 0.0034(13) 0.0315(15)
C4 0.0731(19) 0.101(2) 0.0632(17) -0.0250(17) 0.0232(15) 0.0080(16)
C5 0.0572(15) 0.0885(19) 0.0832(18) 0.0025(15) 0.0285(13) 0.0076(16)
C6 0.0578(14) 0.0670(14) 0.0595(14) 0.0055(12) 0.0115(11) 0.0130(12)
C7 0.0402(10) 0.0416(10) 0.0418(10) -0.0018(8) 0.0021(8) 0.0043(9)
C8 0.0455(12) 0.0540(12) 0.0458(11) -0.0051(10) 0.0000(9) 0.0011(10)
C9 0.0369(10) 0.0445(11) 0.0588(12) -0.0058(8) -0.0021(10) 0.0024(11)
C10 0.0636(15) 0.0741(16) 0.0440(12) -0.0009(13) 0.0036(11) -0.0078(11)
C11 0.094(2) 0.121(2) 0.0608(16) -0.006(2) -0.0073(16) -0.0322(16)
C12 0.152(3) 0.089(2) 0.0602(16) 0.007(2) -0.020(2) 0.0179(15)
C13 0.0664(18) 0.133(3) 0.0744(18) -0.0155(18) 0.0280(15) -0.0240(18)
C14 0.0490(15) 0.0811(18) 0.158(3) 0.0062(14) 0.0448(19) 0.019(2)
F1 0.0689(9) 0.0569(8) 0.0828(10) -0.0086(7) 0.0215(7) -0.0240(7)
N1 0.0477(10) 0.0368(8) 0.0385(8) -0.0010(7) 0.0006(7) 0.0035(7)
O1 0.0440(9) 0.0610(10) 0.1193(15) 0.0081(8) 0.0214(10) 0.0283(10)
O2 0.0621(10) 0.0489(9) 0.0835(12) -0.0020(7) 0.0163(9) 0.0133(9)
O3 0.0401(8) 0.0993(14) 0.0981(13) -0.0126(9) 0.0054(9) -0.0301(12)

loop_
_atom_type_symbol
_atom_type_description
_atom_type_scat_dispersion_real
_atom_type_scat_dispersion_imag
_atom_type_scat_source
C C 0.0033 0.0016 'International Tables Vol C Tables 4.2.6.8 and 6.1.1.4'
H H 0.0000 0.0000 'International Tables Vol C Tables 4.2.6.8 and 6.1.1.4'
N N 0.0061 0.0033 'International Tables Vol C Tables 4.2.6.8 and 6.1.1.4'
O O 0.0106 0.0060 'International Tables Vol C Tables 4.2.6.8 and 6.1.1.4'
F F 0.0171 0.0103 'International Tables Vol C Tables 4.2.6.8 and 6.1.1.4'
S S 0.1246 0.1234 'International Tables Vol C Tables 4.2.6.8 and 6.1.1.4'

loop_
_geom_angle_atom_site_label_1
_geom_angle_atom_site_label_2
_geom_angle_atom_site_label_3
_geom_angle
O3 S1 N1 110.87(10)
O3 S1 C10 105.74(12)
N1 S1 C10 98.71(10)
C2 C1 C6 117.7(2)
C2 C1 C7 119.5(2)
C6 C1 C7 122.66(17)
C1 C2 C3 120.8(3)
C1 C2 H2 119.6
C3 C2 H2 119.6
C4 C3 C2 120.6(3)
C4 C3 H3 119.7
C2 C3 H3 119.7
C3 C4 C5 119.4(2)
C3 C4 H4 120.3
C5 C4 H4 120.3
C4 C5 C6 120.5(3)
C4 C5 H5 119.8
C6 C5 H5 119.8
C1 C6 C5 120.9(2)
C1 C6 H6 119.5
C5 C6 H6 119.5
N1 C7 C1 116.05(17)
N1 C7 C8 108.22(16)
C1 C7 C8 109.24(16)
N1 C7 H7 107.7
C1 C7 H7 107.7
C8 C7 H7 107.7
F1 C8 C9 107.71(16)
F1 C8 C7 109.26(18)
C9 C8 C7 113.67(17)
F1 C8 H8 108.7
C9 C8 H8 108.7
C7 C8 H8 108.7
O2 C9 O1 125.5(2)
O2 C9 C8 124.6(2)
O1 C9 C8 109.95(18)
C12 C10 C13 112.7(3)
C12 C10 C11 111.1(2)
C13 C10 C11 111.2(2)
C12 C10 S1 111.0(2)
C13 C10 S1 106.35(19)
C11 C10 S1 104.17(19)
C10 C11 H11A 109.5
C10 C11 H11B 109.5
H11A C11 H11B 109.5
C10 C11 H11C 109.5
H11A C11 H11C 109.5
H11B C11 H11C 109.5
C10 C12 H12A 109.5
C10 C12 H12B 109.5
H12A C12 H12B 109.5
C10 C12 H12C 109.5
H12A C12 H12C 109.5
H12B C12 H12C 109.5
C10 C13 H13A 109.5
C10 C13 H13B 109.5
H13A C13 H13B 109.5
C10 C13 H13C 109.5
H13A C13 H13C 109.5
H13B C13 H13C 109.5
O1 C14 H14A 109.5
O1 C14 H14B 109.5
H14A C14 H14B 109.5
O1 C14 H14C 109.5
H14A C14 H14C 109.5
H14B C14 H14C 109.5
C7 N1 S1 116.21(12)
C7 N1 H1 121.9
S1 N1 H1 121.9
C9 O1 C14 116.76(19)

loop_
_geom_bond_atom_site_label_1
_geom_bond_atom_site_label_2
_geom_bond_distance
S1 O3 1.4737(17)
S1 N1 1.6685(17)
S1 C10 1.830(2)
C1 C2 1.381(3)
C1 C6 1.381(3)
C1 C7 1.516(3)
C2 C3 1.381(4)
C2 H2 0.9300
C3 C4 1.361(4)
C3 H3 0.9300
C4 C5 1.361(4)
C4 H4 0.9300
C5 C6 1.382(3)
C5 H5 0.9300
C6 H6 0.9300
C7 N1 1.458(2)
C7 C8 1.533(3)
C7 H7 0.9800
C8 F1 1.379(3)
C8 C9 1.507(3)
C8 H8 0.9800
C9 O2 1.199(2)
C9 O1 1.303(3)
C10 C12 1.513(4)
C10 C13 1.518(4)
C10 C11 1.527(4)
C11 H11A 0.9600
C11 H11B 0.9600
C11 H11C 0.9600
C12 H12A 0.9600
C12 H12B 0.9600
C12 H12C 0.9600
C13 H13A 0.9600
C13 H13B 0.9600
C13 H13C 0.9600
C14 O1 1.460(3)
C14 H14A 0.9600
C14 H14B 0.9600
C14 H14C 0.9600
N1 H1 0.8600

loop_
_geom_hbond_atom_site_label_D
_geom_hbond_atom_site_label_H
_geom_hbond_atom_site_label_A
_geom_hbond_site_symmetry_A
_geom_hbond_distance_DH
_geom_hbond_distance_HA
_geom_hbond_distance_DA
_geom_hbond_angle_DHA
C14 H14B O3 1_455 0.96 2.79 3.045(4) 135

_cod_database_fobs_code 2241486
